data_4336161
loop_
_publ_author_name
'Dayu Wu'
'Xingxing Zhang'
'Ping Huang'
'Wei Huang'
'Mingyue Ruan'
'Z. W. Ouyang'

_publ_section_title
;
 Tuning Transverse Anisotropy in CoIII-CoII-CoIII Mixed-Valence Complex
 toward Slow Magnetic Relaxation
;
_journal_name_full 'Inorganic Chemistry'
_journal_page_first 10976
_journal_page_last 10982
_journal_paper_doi 10.1021/ic401057f
_journal_volume 52
_journal_year 2013
_chemical_formula_sum 'C37 H32 Co3 N28 O24'
_chemical_formula_weight 1429.70
_chemical_name_systematic
; 
 ? 
;
_space_group_IT_number 14
_symmetry_cell_setting monoclinic
_symmetry_space_group_name_Hall '-P 2ybc'
_symmetry_space_group_name_H-M 'P 1 21/c 1'
_atom_sites_solution_hydrogens geom
_atom_sites_solution_primary direct
_atom_sites_solution_secondary difmap
_audit_creation_method SHELXL-97
_cell_angle_alpha 90.00
_cell_angle_beta 100.228(7)
_cell_angle_gamma 90.00
_cell_formula_units_Z 4
_cell_length_a 22.285(12)
_cell_length_b 8.856(5)
_cell_length_c 28.583(16)
_cell_measurement_reflns_used 11209
_cell_measurement_temperature 296(2)
_cell_measurement_theta_max 30.1075
_cell_measurement_theta_min 3.0897
_cell_volume 5551(5)
_computing_cell_refinement 'Bruker SMART'
_computing_data_collection 'Bruker SMART'
_computing_data_reduction 'Bruker SAINT'
_computing_molecular_graphics 'Bruker SHELXTL'
_computing_publication_material 'Bruker SHELXTL'
_computing_structure_refinement 'Bruker SHELXTL'
_computing_structure_solution 'Bruker SHELXTL'
_diffrn_ambient_temperature 296(2)
_diffrn_measured_fraction_theta_full 0.999
_diffrn_measured_fraction_theta_max 0.999
_diffrn_radiation_monochromator graphite
_diffrn_radiation_source 'fine-focus sealed tube'
_diffrn_radiation_type MoK\a
_diffrn_radiation_wavelength 0.71073
_diffrn_reflns_av_R_equivalents 0.0432
_diffrn_reflns_av_sigmaI/netI 0.0501
_diffrn_reflns_limit_h_max 26
_diffrn_reflns_limit_h_min -26
_diffrn_reflns_limit_k_max 10
_diffrn_reflns_limit_k_min -10
_diffrn_reflns_limit_l_max 26
_diffrn_reflns_limit_l_min -33
_diffrn_reflns_number 30471
_diffrn_reflns_theta_full 25.00
_diffrn_reflns_theta_max 25.00
_diffrn_reflns_theta_min 1.58
_exptl_absorpt_coefficient_mu 0.995
_exptl_crystal_colour dark_red
_exptl_crystal_density_diffrn 1.711
_exptl_crystal_description block
_exptl_crystal_F_000 2892
_exptl_crystal_size_max 0.27
_exptl_crystal_size_mid 0.25
_exptl_crystal_size_min 0.20
_refine_diff_density_max 1.487
_refine_diff_density_min -0.698
_refine_diff_density_rms 0.093
_refine_ls_extinction_method none
_refine_ls_goodness_of_fit_ref 1.027
_refine_ls_hydrogen_treatment mixed
_refine_ls_matrix_type full
_refine_ls_number_parameters 767
_refine_ls_number_reflns 9790
_refine_ls_number_restraints 6
_refine_ls_restrained_S_all 1.028
_refine_ls_R_factor_all 0.0833
_refine_ls_R_factor_gt 0.0578
_refine_ls_shift/su_max 0.001
_refine_ls_shift/su_mean 0.000
_refine_ls_structure_factor_coef Fsqd
_refine_ls_weighting_details 'calc w=1/[\s^2^(Fo^2^)+(0.0967P)^2^+7.2544P] where P=(Fo^2^+2Fc^2^)/3'
_refine_ls_weighting_scheme calc
_refine_ls_wR_factor_gt 0.1575
_refine_ls_wR_factor_ref 0.1704
_reflns_number_gt 7164
_reflns_number_total 9790
_reflns_threshold_expression >2sigma(I)
_cod_data_source_file ic401057f_si_002.cif
_cod_data_source_block tt
_cod_original_sg_symbol_H-M 'P 1 21/c 1 '
_cod_database_code 4336161

loop_
_symmetry_equiv_pos_as_xyz
'x, y, z'
'-x, y+1/2, -z+1/2'
'-x, -y, -z'
'x, -y-1/2, z-1/2'

loop_
_atom_site_label
_atom_site_type_symbol
_atom_site_fract_x
_atom_site_fract_y
_atom_site_fract_z
_atom_site_U_iso_or_equiv
_atom_site_adp_type
_atom_site_occupancy
_atom_site_symmetry_multiplicity
_atom_site_calc_flag
_atom_site_refinement_flags
_atom_site_disorder_assembly
_atom_site_disorder_group
Co1 Co 0.11723(3) 0.67327(6) 0.35230(2) 0.02421(17) Uani 1 1 d . . .
Co2 Co 0.36166(2) 0.40386(6) 0.65385(2) 0.02390(17) Uani 1 1 d . . .
Co3 Co 0.23302(3) 0.56211(7) 0.50761(2) 0.03265(19) Uani 1 1 d . . .
C1 C 0.2038(2) 0.4901(6) 0.24981(19) 0.0437(13) Uani 1 1 d . . .
H1A H 0.1925 0.4857 0.2169 0.052 Uiso 1 1 calc R . .
C2 C 0.2689(2) 0.4340(6) 0.31778(19) 0.0417(12) Uani 1 1 d . . .
H2A H 0.3051 0.3916 0.3335 0.050 Uiso 1 1 calc R . .
C3 C 0.2317(2) 0.5058(6) 0.34474(18) 0.0375(12) Uani 1 1 d . . .
H3A H 0.2425 0.5074 0.3777 0.045 Uiso 1 1 calc R . .
C4 C 0.1667(2) 0.5662(5) 0.27569(16) 0.0289(10) Uani 1 1 d . . .
C5 C 0.1096(2) 0.6447(5) 0.25353(16) 0.0288(10) Uani 1 1 d . . .
C6 C -0.0046(2) 0.8407(6) 0.29535(18) 0.0451(13) Uani 1 1 d . . .
H6A H -0.0387 0.8934 0.2803 0.054 Uiso 1 1 calc R . .
C7 C 0.0033(2) 0.8394(5) 0.34667(18) 0.0360(11) Uani 1 1 d . . .
C8 C -0.0357(2) 0.8961(6) 0.37503(19) 0.0440(13) Uani 1 1 d . . .
H8A H -0.0716 0.9499 0.3651 0.053 Uiso 1 1 calc R . .
C9 C 0.0407(2) 0.7812(6) 0.41969(17) 0.0382(11) Uani 1 1 d . . .
H9A H 0.0656 0.7416 0.4464 0.046 Uiso 1 1 calc R . .
C10 C 0.2258(2) 1.0279(6) 0.40771(19) 0.0424(13) Uani 1 1 d . . .
H10A H 0.2517 1.0407 0.4368 0.051 Uiso 1 1 calc R . .
C11 C 0.1811(3) 1.1164(6) 0.3364(2) 0.0454(13) Uani 1 1 d . . .
H11A H 0.1745 1.1942 0.3142 0.055 Uiso 1 1 calc R . .
C12 C 0.1516(2) 0.9800(5) 0.32492(17) 0.0342(11) Uani 1 1 d . . .
H12A H 0.1267 0.9675 0.2954 0.041 Uiso 1 1 calc R . .
C13 C 0.1968(2) 0.8898(5) 0.39803(15) 0.0287(10) Uani 1 1 d . . .
C14 C 0.2023(2) 0.7600(5) 0.43170(16) 0.0290(10) Uani 1 1 d . . .
C15 C 0.1324(2) 0.4096(5) 0.43539(17) 0.0352(11) Uani 1 1 d . . .
H15A H 0.1376 0.3307 0.4572 0.042 Uiso 1 1 calc R . .
C16 C 0.0872(2) 0.3859(5) 0.39366(16) 0.0317(11) Uani 1 1 d . . .
C17 C 0.0460(2) 0.2686(6) 0.38471(17) 0.0386(12) Uani 1 1 d . . .
H17A H 0.0428 0.1860 0.4042 0.046 Uiso 1 1 calc R . .
C18 C 0.0296(2) 0.4286(5) 0.32561(16) 0.0302(10) Uani 1 1 d . . .
H18A H 0.0119 0.4737 0.2971 0.036 Uiso 1 1 calc R . .
C19 C 0.3248(2) 0.0935(5) 0.67566(18) 0.0353(11) Uani 1 1 d . . .
H19A H 0.3543 0.0945 0.7032 0.042 Uiso 1 1 calc R . .
C20 C 0.2898(2) -0.0340(6) 0.6635(2) 0.0446(13) Uani 1 1 d . . .
H20A H 0.2975 -0.1180 0.6832 0.053 Uiso 1 1 calc R . .
C21 C 0.2376(3) 0.0798(6) 0.5984(2) 0.0502(15) Uani 1 1 d . . .
H21A H 0.2070 0.0789 0.5716 0.060 Uiso 1 1 calc R . .
C22 C 0.2721(2) 0.2087(5) 0.60837(17) 0.0322(11) Uani 1 1 d . . .
C23 C 0.2662(2) 0.3470(5) 0.57841(16) 0.0317(10) Uani 1 1 d . . .
C24 C 0.3400(2) 0.6934(5) 0.58009(16) 0.0349(11) Uani 1 1 d . . .
H24A H 0.3336 0.7788 0.5609 0.042 Uiso 1 1 calc R . .
C25 C 0.3895(2) 0.7032(5) 0.61943(16) 0.0301(10) Uani 1 1 d . . .
C26 C 0.4542(2) 0.6376(5) 0.68250(17) 0.0337(11) Uani 1 1 d . . .
H26A H 0.4742 0.5841 0.7087 0.040 Uiso 1 1 calc R . .
C27 C 0.4319(2) 0.8161(6) 0.62930(17) 0.0377(12) Uani 1 1 d . . .
H27A H 0.4332 0.9054 0.6124 0.045 Uiso 1 1 calc R . .
C28 C 0.2927(3) 0.5430(6) 0.77063(19) 0.0466(13) Uani 1 1 d . . .
H28A H 0.3074 0.5325 0.8030 0.056 Uiso 1 1 calc R . .
C29 C 0.2220(2) 0.6265(6) 0.7104(2) 0.0460(13) Uani 1 1 d . . .
H29A H 0.1857 0.6775 0.6994 0.055 Uiso 1 1 calc R . .
C30 C 0.2538(2) 0.5657(5) 0.67738(19) 0.0363(11) Uani 1 1 d . . .
H30A H 0.2385 0.5753 0.6451 0.044 Uiso 1 1 calc R . .
C31 C 0.3260(2) 0.4826(5) 0.73931(17) 0.0324(10) Uani 1 1 d . . .
C32 C 0.3870(2) 0.4058(5) 0.75321(16) 0.0325(11) Uani 1 1 d . . .
C33 C 0.4876(2) 0.2189(6) 0.69373(18) 0.0405(12) Uani 1 1 d . . .
H33A H 0.5221 0.1603 0.7039 0.049 Uiso 1 1 calc R . .
C34 C 0.4714(2) 0.2363(5) 0.64319(18) 0.0365(11) Uani 1 1 d . . .
C35 C 0.5040(2) 0.1929(6) 0.6087(2) 0.0497(14) Uani 1 1 d . . .
H35A H 0.5400 0.1374 0.6133 0.060 Uiso 1 1 calc R . .
C36 C 0.4238(2) 0.3202(6) 0.57499(18) 0.0426(13) Uani 1 1 d . . .
H36A H 0.3957 0.3683 0.5518 0.051 Uiso 1 1 calc R . .
O1 O 0.09359(15) 0.6487(4) 0.20965(11) 0.0385(8) Uani 1 1 d . . .
N1 N 0.2558(2) 0.4219(5) 0.27049(17) 0.0499(12) Uani 1 1 d . . .
N2 N 0.18010(16) 0.5732(4) 0.32358(13) 0.0272(8) Uani 1 1 d . . .
O2 O 0.23946(14) 0.7608(4) 0.46989(11) 0.0372(8) Uani 1 1 d . . .
N3 N 0.07982(16) 0.7040(4) 0.28696(13) 0.0276(8) Uani 1 1 d . . .
O3 O 0.22508(15) 0.3587(4) 0.54265(12) 0.0433(9) Uani 1 1 d . . .
O4 O 0.41224(16) 0.4024(4) 0.79566(11) 0.0446(9) Uani 1 1 d . . .
N4 N 0.02761(19) 0.7812(5) 0.26716(15) 0.0418(10) Uani 1 1 d . . .
N5 N 0.05176(16) 0.7697(4) 0.37574(13) 0.0286(8) Uani 1 1 d . . .
O5 O 0.1024(2) 0.9448(6) 0.53348(19) 0.0860(16) Uani 1 1 d . . .
N6 N -0.01083(19) 0.8568(5) 0.42072(16) 0.0459(11) Uani 1 1 d . . .
H6B H -0.0258 0.8773 0.4457 0.055 Uiso 1 1 calc R . .
O6 O 0.1318(3) 1.0225(6) 0.4696(2) 0.0961(18) Uani 1 1 d . . .
O6W O 0.5948(5) 0.4349(14) 0.5300(4) 0.237(5) Uiso 1 1 d . . .
N7 N 0.2183(2) 1.1422(5) 0.37743(17) 0.0504(12) Uani 1 1 d . . .
O7 O 0.0650(3) 1.1437(6) 0.49856(18) 0.0892(17) Uani 1 1 d . . .
N8 N 0.15904(16) 0.8665(4) 0.35635(13) 0.0285(8) Uani 1 1 d . . .
O8 O 0.6203(3) 0.3387(10) 0.6770(3) 0.149(3) Uani 1 1 d . . .
N9 N 0.16273(16) 0.6488(4) 0.41561(13) 0.0270(8) Uani 1 1 d . . .
O9 O 0.5901(3) 0.5137(8) 0.7170(3) 0.134(3) Uani 1 1 d . . .
C1W C 0.6580(19) 0.260(5) 0.5991(14) 0.54(3) Uiso 1 1 d . . .
N10 N 0.16690(17) 0.5259(4) 0.44666(13) 0.0317(9) Uani 1 1 d . . .
O10 O 0.6270(3) 0.3128(7) 0.7512(3) 0.107(2) Uani 1 1 d . . .
N11 N 0.07621(16) 0.4845(4) 0.35552(12) 0.0273(8) Uani 1 1 d . . .
O11 O 0.0970(3) 0.4527(7) 0.6723(3) 0.144(3) Uani 1 1 d . . .
N12 N 0.01118(18) 0.2976(4) 0.34203(14) 0.0379(10) Uani 1 1 d . . .
H12B H -0.0179 0.2416 0.3277 0.046 Uiso 1 1 calc R . .
O12 O 0.1337(3) 0.3115(9) 0.7292(3) 0.132(3) Uani 1 1 d . . .
N13 N 0.31622(15) 0.2156(4) 0.64760(13) 0.0260(8) Uani 1 1 d . . .
O13 O 0.1630(3) 0.2862(8) 0.6624(2) 0.114(2) Uani 1 1 d . . .
N14 N 0.2459(2) -0.0441(5) 0.62560(19) 0.0549(13) Uani 1 1 d . . .
N15 N 0.30821(16) 0.4517(4) 0.59518(13) 0.0276(8) Uani 1 1 d . . .
N16 N 0.30284(17) 0.5825(4) 0.56745(13) 0.0317(9) Uani 1 1 d . . .
N17 N 0.40416(16) 0.5909(4) 0.65370(13) 0.0277(8) Uani 1 1 d . . .
N18 N 0.47178(17) 0.7725(5) 0.66856(14) 0.0382(10) Uani 1 1 d . . .
H18B H 0.5030 0.8229 0.6822 0.046 Uiso 1 1 calc R . .
N19 N 0.2406(2) 0.6156(5) 0.75690(17) 0.0501(12) Uani 1 1 d . . .
N20 N 0.30668(16) 0.4927(4) 0.69208(13) 0.0275(8) Uani 1 1 d . . .
N21 N 0.40772(16) 0.3508(4) 0.71519(13) 0.0288(8) Uani 1 1 d . . .
N22 N 0.46203(16) 0.2712(5) 0.72701(14) 0.0346(9) Uani 1 1 d . . .
N23 N 0.42044(16) 0.3151(4) 0.62072(13) 0.0297(9) Uani 1 1 d . . .
N24 N 0.4732(2) 0.2468(6) 0.56664(17) 0.0571(13) Uani 1 1 d . . .
H24B H 0.4838 0.2356 0.5393 0.069 Uiso 1 1 calc R . .
N25 N 0.1002(2) 1.0374(6) 0.50041(18) 0.0522(12) Uani 1 1 d . . .
N26 N 0.6122(3) 0.3906(8) 0.7147(3) 0.0760(18) Uani 1 1 d . . .
N27 N 0.1321(3) 0.3495(7) 0.6876(3) 0.0709(16) Uani 1 1 d . . .
N28 N 0.3607(3) 0.0552(8) 0.5035(2) 0.0823(18) Uiso 1 1 d D . .
H1WB H 0.1574 0.7762 0.5330 0.099 Uiso 1 1 d R A .
H1WA H 0.1448 0.6147 0.5563 0.099 Uiso 1 1 d R . .
O16A O 0.3226(6) 0.1588(13) 0.5014(5) 0.090(5) Uiso 0.386(11) 1 d PD A 1
O15A O 0.3835(8) -0.0088(19) 0.5411(5) 0.119(7) Uiso 0.386(11) 1 d PD A 1
O14A O 0.3809(10) 0.013(3) 0.4675(6) 0.168(10) Uiso 0.386(11) 1 d PD A 1
O14 O 0.3885(6) -0.0552(14) 0.4945(5) 0.125(4) Uiso 0.614(11) 1 d P A 2
O15 O 0.3476(5) 0.0498(11) 0.5450(3) 0.095(3) Uiso 0.614(11) 1 d P A 2
O16 O 0.34909(10) 0.1594(2) 0.47506(8) 0.069(3) Uiso 0.614(11) 1 d P A 2
H2WB H 0.3080 0.3555 0.4772 0.083 Uiso 1 1 d R . .
H2WA H 0.3284 0.4845 0.4628 0.083 Uiso 1 1 d R . .
O1W O 0.17122(10) 0.6662(2) 0.54394(8) 0.0581(11) Uani 1 1 d R . .
O2W O 0.29569(10) 0.4560(2) 0.46960(8) 0.0577(11) Uani 1 1 d R . .
O3W O 0.44589(10) 0.4357(2) 0.39592(8) 0.159(3) Uiso 1 1 d R . .
O4W O 0.09267(10) 0.4748(2) 0.57378(8) 0.158(3) Uiso 1 1 d R . .
O5W O 0.51673(10) 0.2215(2) 0.48011(8) 0.149(3) Uiso 1 1 d R . .
O7W O 0.66994(10) 0.1811(2) 0.61497(8) 0.092(3) Uiso 0.50 1 d PR . .
O8W O 0.40915(10) 0.1479(2) 0.39379(8) 0.187(4) Uiso 1 1 d R . .
O10W O 0.00621(10) 0.4434(2) 0.49910(8) 0.167(6) Uiso 0.50 1 d PR . 1

loop_
_atom_site_aniso_label
_atom_site_aniso_U_11
_atom_site_aniso_U_22
_atom_site_aniso_U_33
_atom_site_aniso_U_23
_atom_site_aniso_U_13
_atom_site_aniso_U_12
Co1 0.0260(3) 0.0249(3) 0.0189(3) 0.0020(2) -0.0037(2) -0.0009(2)
Co2 0.0222(3) 0.0267(3) 0.0200(3) 0.0017(2) -0.0039(2) -0.0022(2)
Co3 0.0346(4) 0.0331(4) 0.0241(3) 0.0037(3) -0.0119(3) -0.0065(3)
C1 0.040(3) 0.054(3) 0.036(3) -0.003(3) 0.002(2) 0.004(3)
C2 0.031(3) 0.045(3) 0.045(3) 0.003(3) -0.004(2) 0.008(2)
C3 0.032(3) 0.040(3) 0.037(3) 0.009(2) -0.006(2) 0.000(2)
C4 0.030(2) 0.030(2) 0.026(2) 0.001(2) 0.0034(19) -0.0036(19)
C5 0.035(2) 0.026(2) 0.024(2) 0.0036(19) -0.0004(19) -0.0066(19)
C6 0.044(3) 0.053(3) 0.036(3) 0.009(3) 0.002(2) 0.016(3)
C7 0.037(3) 0.034(3) 0.035(3) 0.001(2) 0.003(2) 0.002(2)
C8 0.036(3) 0.048(3) 0.047(3) -0.003(3) 0.006(2) 0.003(2)
C9 0.038(3) 0.047(3) 0.029(3) -0.002(2) 0.005(2) -0.002(2)
C10 0.046(3) 0.041(3) 0.037(3) 0.002(2) -0.004(2) -0.017(2)
C11 0.063(4) 0.027(3) 0.045(3) 0.012(2) 0.006(3) -0.005(2)
C12 0.040(3) 0.031(3) 0.030(3) 0.005(2) 0.004(2) 0.000(2)
C13 0.028(2) 0.032(2) 0.024(2) 0.001(2) -0.0007(19) -0.0010(19)
C14 0.030(2) 0.028(2) 0.026(2) -0.0008(19) -0.0030(19) -0.0028(19)
C15 0.040(3) 0.033(3) 0.027(3) 0.006(2) -0.010(2) -0.008(2)
C16 0.034(3) 0.027(2) 0.029(3) 0.001(2) -0.007(2) -0.008(2)
C17 0.045(3) 0.034(3) 0.031(3) 0.004(2) -0.009(2) -0.010(2)
C18 0.033(2) 0.031(2) 0.023(2) -0.001(2) -0.0038(19) -0.006(2)
C19 0.036(3) 0.031(3) 0.037(3) 0.008(2) 0.002(2) 0.000(2)
C20 0.051(3) 0.034(3) 0.047(3) 0.012(2) 0.004(3) -0.005(2)
C21 0.048(3) 0.040(3) 0.054(4) 0.008(3) -0.016(3) -0.016(2)
C22 0.032(2) 0.028(2) 0.033(3) 0.001(2) -0.004(2) -0.005(2)
C23 0.027(2) 0.034(3) 0.029(3) 0.003(2) -0.009(2) -0.004(2)
C24 0.039(3) 0.034(3) 0.028(3) 0.007(2) -0.006(2) -0.009(2)
C25 0.031(2) 0.029(2) 0.028(2) 0.000(2) -0.0010(19) -0.005(2)
C26 0.027(2) 0.038(3) 0.032(3) -0.001(2) -0.006(2) -0.005(2)
C27 0.042(3) 0.038(3) 0.030(3) -0.001(2) -0.001(2) -0.016(2)
C28 0.053(3) 0.053(3) 0.036(3) 0.001(3) 0.012(3) 0.004(3)
C29 0.030(3) 0.043(3) 0.065(4) -0.007(3) 0.007(3) 0.006(2)
C30 0.026(2) 0.038(3) 0.042(3) 0.003(2) -0.001(2) 0.002(2)
C31 0.033(2) 0.034(3) 0.030(3) 0.001(2) 0.004(2) -0.002(2)
C32 0.039(3) 0.032(3) 0.023(2) 0.006(2) -0.003(2) -0.002(2)
C33 0.033(3) 0.043(3) 0.043(3) 0.006(3) 0.000(2) 0.007(2)
C34 0.030(2) 0.036(3) 0.043(3) -0.007(2) 0.005(2) -0.001(2)
C35 0.037(3) 0.053(3) 0.060(4) -0.015(3) 0.011(3) 0.002(3)
C36 0.039(3) 0.060(3) 0.030(3) -0.007(2) 0.007(2) -0.005(3)
O1 0.0427(19) 0.048(2) 0.0226(18) 0.0006(15) -0.0008(14) 0.0044(16)
N1 0.038(2) 0.061(3) 0.050(3) 0.000(2) 0.008(2) 0.007(2)
N2 0.0237(19) 0.0243(19) 0.031(2) 0.0017(16) -0.0026(16) -0.0020(15)
O2 0.0399(19) 0.0331(18) 0.0315(19) 0.0039(15) -0.0128(15) -0.0109(15)
N3 0.0263(19) 0.0293(19) 0.025(2) 0.0030(16) -0.0027(16) 0.0030(16)
O3 0.046(2) 0.0384(19) 0.036(2) 0.0040(16) -0.0191(16) -0.0161(16)
O4 0.051(2) 0.056(2) 0.0226(18) -0.0012(16) -0.0053(16) 0.0134(18)
N4 0.038(2) 0.051(3) 0.032(2) 0.008(2) -0.0067(19) 0.016(2)
N5 0.031(2) 0.029(2) 0.025(2) -0.0022(16) 0.0030(16) -0.0004(16)
O5 0.100(4) 0.075(3) 0.086(4) 0.027(3) 0.026(3) 0.027(3)
N6 0.047(3) 0.055(3) 0.038(3) -0.007(2) 0.014(2) 0.000(2)
O6 0.106(4) 0.095(4) 0.107(4) -0.014(3) 0.072(4) 0.007(3)
N7 0.063(3) 0.036(2) 0.048(3) 0.007(2) 0.000(2) -0.015(2)
O7 0.115(4) 0.085(3) 0.080(4) 0.029(3) 0.051(3) 0.050(3)
N8 0.030(2) 0.0265(19) 0.027(2) 0.0023(16) 0.0005(16) -0.0024(16)
O8 0.151(6) 0.200(8) 0.102(5) -0.076(6) 0.037(5) -0.082(6)
N9 0.0271(19) 0.0276(19) 0.0228(19) 0.0034(16) -0.0053(15) -0.0047(16)
O9 0.089(4) 0.085(4) 0.212(8) -0.013(5) -0.013(5) 0.024(4)
N10 0.037(2) 0.028(2) 0.025(2) 0.0070(17) -0.0083(17) -0.0084(17)
O10 0.088(4) 0.096(5) 0.123(5) -0.011(4) -0.018(4) -0.007(3)
N11 0.030(2) 0.0283(19) 0.0210(19) 0.0004(16) -0.0042(15) -0.0039(16)
O11 0.070(4) 0.085(4) 0.276(10) 0.024(5) 0.029(5) 0.019(3)
N12 0.038(2) 0.034(2) 0.035(2) -0.0030(19) -0.0117(18) -0.0134(18)
O12 0.154(6) 0.149(7) 0.084(5) -0.021(5) -0.005(4) -0.010(5)
N13 0.0238(18) 0.0269(19) 0.025(2) 0.0032(16) -0.0012(15) -0.0004(15)
O13 0.092(4) 0.125(5) 0.132(6) -0.041(4) 0.038(4) -0.018(4)
N14 0.057(3) 0.037(3) 0.067(3) 0.005(2) 0.000(3) -0.018(2)
N15 0.0282(19) 0.0264(19) 0.025(2) 0.0033(16) -0.0049(16) -0.0044(16)
N16 0.034(2) 0.032(2) 0.024(2) 0.0028(17) -0.0079(17) -0.0045(17)
N17 0.0267(19) 0.030(2) 0.024(2) -0.0011(16) -0.0030(16) -0.0045(16)
N18 0.031(2) 0.042(2) 0.036(2) -0.007(2) -0.0075(18) -0.0156(19)
N19 0.043(3) 0.056(3) 0.055(3) -0.004(2) 0.017(2) 0.005(2)
N20 0.0245(19) 0.0266(19) 0.030(2) 0.0011(17) 0.0014(16) -0.0013(16)
N21 0.0244(19) 0.036(2) 0.022(2) 0.0036(17) -0.0043(15) 0.0026(16)
N22 0.026(2) 0.043(2) 0.033(2) 0.0077(19) -0.0011(17) 0.0070(18)
N23 0.0257(19) 0.033(2) 0.028(2) -0.0003(17) -0.0006(16) -0.0027(16)
N24 0.049(3) 0.086(4) 0.040(3) -0.019(3) 0.015(2) -0.005(3)
N25 0.046(3) 0.058(3) 0.054(3) -0.010(3) 0.013(2) -0.005(2)
N26 0.050(3) 0.077(5) 0.095(5) -0.027(4) -0.001(3) -0.013(3)
N27 0.063(4) 0.067(4) 0.080(5) -0.014(4) 0.004(3) -0.013(3)
O1W 0.057(2) 0.052(2) 0.067(3) 0.000(2) 0.016(2) -0.004(2)
O2W 0.054(2) 0.052(2) 0.065(3) -0.009(2) 0.006(2) 0.0015(19)

loop_
_atom_type_symbol
_atom_type_description
_atom_type_scat_dispersion_real
_atom_type_scat_dispersion_imag
_atom_type_scat_source
C C 0.0033 0.0016 'International Tables Vol C Tables 4.2.6.8 and 6.1.1.4'
H H 0.0000 0.0000 'International Tables Vol C Tables 4.2.6.8 and 6.1.1.4'
N N 0.0061 0.0033 'International Tables Vol C Tables 4.2.6.8 and 6.1.1.4'
O O 0.0106 0.0060 'International Tables Vol C Tables 4.2.6.8 and 6.1.1.4'
Co Co 0.3494 0.9721 'International Tables Vol C Tables 4.2.6.8 and 6.1.1.4'

loop_
_geom_angle_atom_site_label_1
_geom_angle_atom_site_label_2
_geom_angle_atom_site_label_3
_geom_angle
N5 Co1 N11 88.44(16)
N5 Co1 N9 91.62(16)
N11 Co1 N9 91.88(15)
N5 Co1 N3 92.91(16)
N11 Co1 N3 92.40(15)
N9 Co1 N3 173.84(15)
N5 Co1 N8 88.48(16)
N11 Co1 N8 173.84(15)
N9 Co1 N8 82.88(15)
N3 Co1 N8 93.08(16)
N5 Co1 N2 175.61(15)
N11 Co1 N2 90.47(15)
N9 Co1 N2 92.67(16)
N3 Co1 N2 82.88(15)
N8 Co1 N2 93.00(15)
N17 Co2 N23 88.39(16)
N17 Co2 N15 92.15(15)
N23 Co2 N15 91.80(16)
N17 Co2 N21 91.69(16)
N23 Co2 N21 92.82(16)
N15 Co2 N21 174.08(16)
N17 Co2 N13 174.64(15)
N23 Co2 N13 89.61(16)
N15 Co2 N13 82.94(15)
N21 Co2 N13 93.38(16)
N17 Co2 N20 90.71(16)
N23 Co2 N20 175.49(15)
N15 Co2 N20 92.65(16)
N21 Co2 N20 82.79(16)
N13 Co2 N20 91.65(15)
O2 Co3 O1W 89.81(12)
O2 Co3 O3 177.57(13)
O1W Co3 O3 91.31(13)
O2 Co3 N10 78.58(13)
O1W Co3 N10 93.02(13)
O3 Co3 N10 99.20(13)
O2 Co3 N16 103.85(13)
O1W Co3 N16 90.90(13)
O3 Co3 N16 78.29(13)
N10 Co3 N16 175.40(15)
O2 Co3 O2W 89.82(12)
O1W Co3 O2W 179.33(12)
O3 Co3 O2W 89.03(13)
N10 Co3 O2W 86.36(13)
N16 Co3 O2W 89.73(13)
N1 C1 C4 122.3(5)
N1 C1 H1A 118.8
C4 C1 H1A 118.8
N1 C2 C3 123.8(5)
N1 C2 H2A 118.1
C3 C2 H2A 118.1
N2 C3 C2 120.3(5)
N2 C3 H3A 119.9
C2 C3 H3A 119.9
N2 C4 C1 121.3(4)
N2 C4 C5 115.4(4)
C1 C4 C5 123.3(4)
O1 C5 N3 127.6(4)
O1 C5 C4 120.9(4)
N3 C5 C4 111.6(4)
N4 C6 C7 130.7(5)
N4 C6 H6A 114.6
C7 C6 H6A 114.6
C8 C7 N5 108.3(4)
C8 C7 C6 128.0(5)
N5 C7 C6 123.6(4)
N6 C8 C7 106.0(4)
N6 C8 H8A 127.0
C7 C8 H8A 127.0
N5 C9 N6 111.4(5)
N5 C9 H9A 124.3
N6 C9 H9A 124.3
N7 C10 C13 122.9(5)
N7 C10 H10A 118.6
C13 C10 H10A 118.6
N7 C11 C12 123.6(5)
N7 C11 H11A 118.2
C12 C11 H11A 118.2
N8 C12 C11 119.9(5)
N8 C12 H12A 120.1
C11 C12 H12A 120.1
N8 C13 C10 120.5(4)
N8 C13 C14 114.8(4)
C10 C13 C14 124.7(4)
O2 C14 N9 126.5(4)
O2 C14 C13 121.8(4)
N9 C14 C13 111.7(4)
N10 C15 C16 128.6(4)
N10 C15 H15A 115.7
C16 C15 H15A 115.7
C17 C16 N11 108.1(4)
C17 C16 C15 127.7(4)
N11 C16 C15 124.2(4)
N12 C17 C16 106.3(4)
N12 C17 H17A 126.8
C16 C17 H17A 126.8
N11 C18 N12 110.6(4)
N11 C18 H18A 124.7
N12 C18 H18A 124.7
N13 C19 C20 119.7(5)
N13 C19 H19A 120.2
C20 C19 H19A 120.2
N14 C20 C19 124.2(5)
N14 C20 H20A 117.9
C19 C20 H20A 117.9
N14 C21 C22 122.9(5)
N14 C21 H21A 118.5
C22 C21 H21A 118.5
N13 C22 C21 120.3(4)
N13 C22 C23 114.7(4)
C21 C22 C23 125.0(4)
O3 C23 N15 126.7(4)
O3 C23 C22 121.1(4)
N15 C23 C22 112.2(4)
N16 C24 C25 129.2(4)
N16 C24 H24A 115.4
C25 C24 H24A 115.4
C27 C25 N17 108.0(4)
C27 C25 C24 127.9(4)
N17 C25 C24 124.1(4)
N17 C26 N18 110.5(4)
N17 C26 H26A 124.7
N18 C26 H26A 124.7
N18 C27 C25 106.8(4)
N18 C27 H27A 126.6
C25 C27 H27A 126.6
N19 C28 C31 123.0(5)
N19 C28 H28A 118.5
C31 C28 H28A 118.5
N19 C29 C30 123.2(5)
N19 C29 H29A 118.4
C30 C29 H29A 118.4
N20 C30 C29 120.0(5)
N20 C30 H30A 120.0
C29 C30 H30A 120.0
N20 C31 C28 121.1(5)
N20 C31 C32 114.0(4)
C28 C31 C32 124.8(5)
O4 C32 N21 128.3(4)
O4 C32 C31 119.8(4)
N21 C32 C31 111.9(4)
N22 C33 C34 130.1(5)
N22 C33 H33A 114.9
C34 C33 H33A 114.9
C35 C34 N23 107.5(5)
C35 C34 C33 128.4(5)
N23 C34 C33 123.9(4)
N24 C35 C34 106.7(5)
N24 C35 H35A 126.6
C34 C35 H35A 126.6
N23 C36 N24 110.6(5)
N23 C36 H36A 124.7
N24 C36 H36A 124.7
C2 N1 C1 115.1(5)
C3 N2 C4 117.1(4)
C3 N2 Co1 129.3(3)
C4 N2 Co1 113.6(3)
C14 O2 Co3 110.7(3)
C5 N3 N4 112.5(4)
C5 N3 Co1 116.5(3)
N4 N3 Co1 131.0(3)
C23 O3 Co3 110.6(3)
C6 N4 N3 118.0(4)
C9 N5 C7 106.1(4)
C9 N5 Co1 130.4(3)
C7 N5 Co1 123.4(3)
C9 N6 C8 108.1(4)
C9 N6 H6B 125.9
C8 N6 H6B 125.9
C10 N7 C11 115.7(4)
C12 N8 C13 117.5(4)
C12 N8 Co1 128.4(3)
C13 N8 Co1 113.9(3)
C14 N9 N10 112.8(3)
C14 N9 Co1 116.3(3)
N10 N9 Co1 130.5(3)
C15 N10 N9 119.6(4)
C15 N10 Co3 129.0(3)
N9 N10 Co3 111.5(3)
C18 N11 C16 106.4(4)
C18 N11 Co1 128.6(3)
C16 N11 Co1 124.7(3)
C18 N12 C17 108.6(4)
C18 N12 H12B 125.7
C17 N12 H12B 125.7
C19 N13 C22 117.7(4)
C19 N13 Co2 128.4(3)
C22 N13 Co2 113.8(3)
C20 N14 C21 115.2(4)
C23 N15 N16 112.7(3)
C23 N15 Co2 116.3(3)
N16 N15 Co2 130.9(3)
C24 N16 N15 119.0(4)
C24 N16 Co3 129.5(3)
N15 N16 Co3 111.5(3)
C26 N17 C25 106.2(4)
C26 N17 Co2 129.1(3)
C25 N17 Co2 124.5(3)
C26 N18 C27 108.5(4)
C26 N18 H18B 125.8
C27 N18 H18B 125.8
C29 N19 C28 115.8(5)
C31 N20 C30 116.9(4)
C31 N20 Co2 114.5(3)
C30 N20 Co2 128.5(3)
C32 N21 N22 113.3(4)
C32 N21 Co2 116.3(3)
N22 N21 Co2 130.2(3)
C33 N22 N21 119.1(4)
C36 N23 C34 106.8(4)
C36 N23 Co2 129.6(3)
C34 N23 Co2 123.5(3)
C36 N24 C35 108.4(5)
C36 N24 H24B 125.8
C35 N24 H24B 125.8
O7 N25 O6 119.8(6)
O7 N25 O5 118.6(5)
O6 N25 O5 121.5(6)
O9 N26 O8 121.1(10)
O9 N26 O10 120.5(8)
O8 N26 O10 118.3(8)
O13 N27 O12 121.5(8)
O13 N27 O11 121.4(9)
O12 N27 O11 117.2(8)
O14 N28 O16 121.6(9)
O14 N28 O15A 70.7(10)
O16 N28 O15A 157.4(11)
O14 N28 O16A 163.2(11)
O16 N28 O16A 49.6(7)
O15A N28 O16A 123.2(11)
O14 N28 O14A 46.4(10)
O16 N28 O14A 75.3(11)
O15A N28 O14A 115.1(12)
O16A N28 O14A 121.7(12)
O14 N28 O15 112.2(10)
O16 N28 O15 126.1(8)
O15A N28 O15 45.6(8)
O16A N28 O15 78.7(8)
O14A N28 O15 158.5(12)
Co3 O1W H1WB 116.5
Co3 O1W H1WA 121.8
H1WB O1W H1WA 115.1
Co3 O2W H2WB 119.1
Co3 O2W H2WA 132.0
H2WB O2W H2WA 96.4

loop_
_geom_bond_atom_site_label_1
_geom_bond_atom_site_label_2
_geom_bond_distance
_geom_bond_site_symmetry_2
Co1 N5 1.912(4) .
Co1 N11 1.915(4) .
Co1 N9 1.923(4) .
Co1 N3 1.925(4) .
Co1 N8 1.942(4) .
Co1 N2 1.957(4) .
Co2 N17 1.908(4) .
Co2 N23 1.916(4) .
Co2 N15 1.924(4) .
Co2 N21 1.926(4) .
Co2 N13 1.942(4) .
Co2 N20 1.947(4) .
Co3 O2 2.082(3) .
Co3 O1W 2.082(2) .
Co3 O3 2.084(4) .
Co3 N10 2.097(4) .
Co3 N16 2.106(4) .
Co3 O2W 2.134(2) .
C1 N1 1.347(7) .
C1 C4 1.380(7) .
C1 H1A 0.9300 .
C2 N1 1.335(7) .
C2 C3 1.383(7) .
C2 H2A 0.9300 .
C3 N2 1.340(6) .
C3 H3A 0.9300 .
C4 N2 1.350(6) .
C4 C5 1.489(6) .
C5 O1 1.242(5) .
C5 N3 1.361(6) .
C6 N4 1.283(7) .
C6 C7 1.446(7) .
C6 H6A 0.9300 .
C7 C8 1.385(7) .
C7 N5 1.385(6) .
C8 N6 1.370(7) .
C8 H8A 0.9300 .
C9 N5 1.327(6) .
C9 N6 1.333(6) .
C9 H9A 0.9300 .
C10 N7 1.323(7) .
C10 C13 1.389(7) .
C10 H10A 0.9300 .
C11 N7 1.330(7) .
C11 C12 1.387(7) .
C11 H11A 0.9300 .
C12 N8 1.339(6) .
C12 H12A 0.9300 .
C13 N8 1.347(5) .
C13 C14 1.490(6) .
C14 O2 1.247(5) .
C14 N9 1.348(5) .
C15 N10 1.291(6) .
C15 C16 1.434(6) .
C15 H15A 0.9300 .
C16 C17 1.380(6) .
C16 N11 1.385(6) .
C17 N12 1.349(6) .
C17 H17A 0.9300 .
C18 N11 1.320(5) .
C18 N12 1.342(6) .
C18 H18A 0.9300 .
C19 N13 1.340(6) .
C19 C20 1.380(7) .
C19 H19A 0.9300 .
C20 N14 1.329(7) .
C20 H20A 0.9300 .
C21 N14 1.339(7) .
C21 C22 1.378(7) .
C21 H21A 0.9300 .
C22 N13 1.355(6) .
C22 C23 1.487(6) .
C23 O3 1.250(5) .
C23 N15 1.345(6) .
C24 N16 1.294(6) .
C24 C25 1.432(6) .
C24 H24A 0.9300 .
C25 C27 1.371(6) .
C25 N17 1.394(6) .
C26 N17 1.329(5) .
C26 N18 1.340(6) .
C26 H26A 0.9300 .
C27 N18 1.358(6) .
C27 H27A 0.9300 .
C28 N19 1.325(7) .
C28 C31 1.368(7) .
C28 H28A 0.9300 .
C29 N19 1.323(7) .
C29 C30 1.387(7) .
C29 H29A 0.9300 .
C30 N20 1.345(6) .
C30 H30A 0.9300 .
C31 N20 1.345(6) .
C31 C32 1.509(6) .
C32 O4 1.244(5) .
C32 N21 1.345(6) .
C33 N22 1.280(6) .
C33 C34 1.434(7) .
C33 H33A 0.9300 .
C34 C35 1.378(7) .
C34 N23 1.390(6) .
C35 N24 1.360(7) .
C35 H35A 0.9300 .
C36 N23 1.323(6) .
C36 N24 1.337(7) .
C36 H36A 0.9300 .
N3 N4 1.381(5) .
O5 N25 1.245(6) .
N6 H6B 0.8600 .
O6 N25 1.230(6) .
O7 N25 1.220(6) .
O8 N26 1.215(8) .
N9 N10 1.397(5) .
O9 N26 1.202(8) .
C1W O7W 0.85(4) .
O10 N26 1.244(8) .
O11 N27 1.232(8) .
N12 H12B 0.8600 .
O12 N27 1.229(8) .
O13 N27 1.220(8) .
N15 N16 1.396(5) .
N18 H18B 0.8600 .
N21 N22 1.389(5) .
N24 H24B 0.8600 .
N28 O14 1.208(12) .
N28 O16 1.226(7) .
N28 O15A 1.242(8) .
N28 O16A 1.245(8) .
N28 O14A 1.252(9) .
N28 O15 1.273(11) .
O1W H1WB 1.0523 .
O1W H1WA 0.8674 .
O2W H2WB 0.9447 .
O2W H2WA 0.8253 .
O10W O10W 1.044(4) 3_566
